data_4517250
loop_
_publ_author_name
'Alice Heskia'
'Thierry Maris'
'James D. Wuest'

_publ_contact_author_email thierry.maris@umontreal.ca
_publ_contact_author_id_orcid 0000-0001-9731-4046
_publ_contact_author_name 'Thierry Maris'
_publ_contact_author_phone '514 340 4177 2579'
_publ_section_title
;
 Putting Fullerenes in Their Place: Cocrystallizing C60 and C70 with
 Phosphangulene Chalcogenides
;
_journal_name_full 'Crystal growth and Design'
_journal_page_first 5418
_journal_paper_doi 10.1021/acs.cgd.9b00954
_journal_volume 19
_journal_year 2019
_chemical_formula_moiety '2(C18 H9 O4 P), C60, C7 H8'
_chemical_formula_sum 'C103 H26 O8 P2'
_chemical_formula_weight 1453.18
_chemical_name_systematic
;
bis(12cH-4,8,12-trioxa-12c-phosphadibenzo[cd,mn]pyren-12c-one) C60 
fullerene toluene solvate
;
_space_group_crystal_system monoclinic
_space_group_IT_number 14
_space_group_name_Hall '-P 2yn'
_space_group_name_H-M_alt 'P 1 21/n 1'
_atom_sites_solution_hydrogens geom
_atom_sites_solution_primary dual
_audit_creation_date 2018-09-25
_audit_creation_method
;
Olex2 1.2
(compiled 2018.05.29 svn.r3508 for OlexSys, GUI svn.r5506)
;
_cell_angle_alpha 90
_cell_angle_beta 96.709(1)
_cell_angle_gamma 90
_cell_formula_units_Z 2
_cell_length_a 10.0466(3)
_cell_length_b 22.0937(6)
_cell_length_c 13.3309(4)
_cell_measurement_reflns_used 9794
_cell_measurement_temperature 150
_cell_measurement_theta_max 60.715
_cell_measurement_theta_min 2.905
_cell_volume 2938.75(15)
_computing_cell_refinement
;       
SAINT (2013) V8.38A; Integration Software for Single Crystal Data. 
Bruker AXS Inc., Madison, WI 53719-1173.'
;
_computing_data_collection
;
APEX 2 (2013) Bruker AXS Inc., Madison, WI 53719-1173.
;
_computing_data_reduction
;       
SAINT (2013) V8.38A; Integration Software for Single Crystal Data. 
Bruker AXS Inc., Madison, WI 53719-1173.'
;
_computing_molecular_graphics 'Olex2 (Dolomanov et al., 2009)'
_computing_publication_material 'Olex2 (Dolomanov et al., 2009)'
_computing_structure_refinement 'XL (Sheldrick, 2008)'
_computing_structure_solution 'XT (Sheldrick, 2015)'
_diffrn_ambient_temperature 150
_diffrn_detector 'CMOS Area detector'
_diffrn_detector_area_resol_mean 10.24
_diffrn_detector_type 'Bruker Photon 100 CMOS Detector'
_diffrn_measured_fraction_theta_full 0.999
_diffrn_measured_fraction_theta_max 0.997
_diffrn_measurement_device 'k-geometry diffractometer'
_diffrn_measurement_device_type 'Bruker Venture Metaljet'
_diffrn_measurement_method '\w and \f scans'
_diffrn_radiation_collimation 'Focusing mirrors'
_diffrn_radiation_monochromator 'Helios MX Mirror Optics'
_diffrn_radiation_probe x-ray
_diffrn_radiation_type GaK\a
_diffrn_radiation_wavelength 1.34139
_diffrn_reflns_av_R_equivalents 0.0293
_diffrn_reflns_av_unetI/netI 0.0197
_diffrn_reflns_Laue_measured_fraction_full 0.999
_diffrn_reflns_Laue_measured_fraction_max 0.997
_diffrn_reflns_limit_h_max 13
_diffrn_reflns_limit_h_min -12
_diffrn_reflns_limit_k_max 28
_diffrn_reflns_limit_k_min -28
_diffrn_reflns_limit_l_max 17
_diffrn_reflns_limit_l_min -17
_diffrn_reflns_number 43087
_diffrn_reflns_point_group_measured_fraction_full 0.999
_diffrn_reflns_point_group_measured_fraction_max 0.997
_diffrn_reflns_theta_full 53.594
_diffrn_reflns_theta_max 60.757
_diffrn_reflns_theta_min 3.481
_diffrn_source 'Metal Jet'
_diffrn_source_target Ga
_diffrn_source_type 'Gallium Liquid Metal Jet Source'
_exptl_absorpt_coefficient_mu 0.855
_exptl_absorpt_correction_T_max 0.7519
_exptl_absorpt_correction_T_min 0.6838
_exptl_absorpt_correction_type multi-scan
_exptl_absorpt_process_details
;
SADABS-2016/2 (Bruker,2016/2) was used for absorption correction. 
wR2(int) was 0.1336 before and 0.0539 after correction. 
The Ratio of minimum to maximum transmission is 0.9094. 
The \l/2 correction factor is Not present.
;
_exptl_crystal_colour 'clear light brown'
_exptl_crystal_colour_lustre clear
_exptl_crystal_colour_modifier light
_exptl_crystal_colour_primary brown
_exptl_crystal_density_diffrn 1.642
_exptl_crystal_description Block
_exptl_crystal_F_000 1476
_exptl_crystal_size_max 0.32
_exptl_crystal_size_mid 0.15
_exptl_crystal_size_min 0.1
_refine_diff_density_max 1.315
_refine_diff_density_min -0.459
_refine_diff_density_rms 0.094
_refine_ls_extinction_coef 0.0093(5)
_refine_ls_extinction_expression Fc^*^=kFc[1+0.001xFc^2^\l^3^/sin(2\q)]^-1/4^
_refine_ls_extinction_method 'SHELXL-2018/3 (Sheldrick 2018)'
_refine_ls_goodness_of_fit_ref 1.067
_refine_ls_hydrogen_treatment constr
_refine_ls_matrix_type full
_refine_ls_number_parameters 584
_refine_ls_number_reflns 6759
_refine_ls_number_restraints 226
_refine_ls_restrained_S_all 1.048
_refine_ls_R_factor_all 0.0718
_refine_ls_R_factor_gt 0.0657
_refine_ls_shift/su_max 0.001
_refine_ls_shift/su_mean 0.000
_refine_ls_structure_factor_coef Fsqd
_refine_ls_weighting_details 'w=1/[\s^2^(Fo^2^)+(0.0804P)^2^+4.4083P] where P=(Fo^2^+2Fc^2^)/3'
_refine_ls_weighting_scheme calc
_refine_ls_wR_factor_gt 0.1638
_refine_ls_wR_factor_ref 0.1703
_reflns_Friedel_coverage 0.000
_reflns_Friedel_fraction_full .
_reflns_Friedel_fraction_max .
_reflns_number_gt 6068
_reflns_number_total 6759
_reflns_threshold_expression 'I > 2\s(I)'
_cod_data_source_file jw2109_phango_c60_phme.cif
_cod_data_source_block jw2109
_cod_depositor_comments
;
The following automatic conversions were performed:

data item '_diffrn_radiation_probe' value 'X-ray' was changed to
'x-ray' in accordance with the built-in table derived from the CIF
Core dictionary named 'cif_core.dic' version 2.4.5 last updated on
2014-11-21.

Automatic conversion script
Id: cif_fix_values 6909 2019-04-08 15:41:33Z antanas 
;
_cod_database_code 4517250

loop_
_space_group_symop_id
_space_group_symop_operation_xyz
1 'x, y, z'
2 '-x+1/2, y+1/2, -z+1/2'
3 '-x, -y, -z'
4 'x-1/2, -y-1/2, z-1/2'

loop_
_atom_site_label
_atom_site_type_symbol
_atom_site_fract_x
_atom_site_fract_y
_atom_site_fract_z
_atom_site_U_iso_or_equiv
_atom_site_adp_type
_atom_site_occupancy
_atom_site_site_symmetry_order
_atom_site_calc_flag
_atom_site_refinement_flags_posn
_atom_site_refinement_flags_adp
_atom_site_refinement_flags_occupancy
_atom_site_disorder_assembly
_atom_site_disorder_group
P1A P 0.94801(5) 0.74305(2) 0.39203(4) 0.02128(16) Uani 1 1 d . . . . .
O1A O 0.78487(16) 0.85078(8) 0.43790(12) 0.0281(4) Uani 1 1 d . . . . .
O2A O 0.84975(19) 0.70300(8) 0.18186(13) 0.0343(4) Uani 1 1 d . . . . .
O3A O 1.23090(16) 0.78507(8) 0.39238(14) 0.0307(4) Uani 1 1 d . . . . .
O4A O 0.94224(18) 0.69581(8) 0.46861(13) 0.0341(4) Uani 1 1 d . . . . .
C1A C 0.8020(2) 0.76841(10) 0.31945(15) 0.0223(4) Uani 1 1 d . . . . .
C2A C 0.7342(2) 0.81864(10) 0.35127(16) 0.0239(4) Uani 1 1 d . . . . .
C3A C 0.6175(2) 0.83878(12) 0.29504(18) 0.0301(5) Uani 1 1 d . . . . .
H3A H 0.566856 0.871141 0.318231 0.036 Uiso 1 1 calc R . . . .
C4A C 0.5771(2) 0.81002(12) 0.20351(19) 0.0332(5) Uani 1 1 d . . . . .
H4A H 0.495756 0.822321 0.165472 0.040 Uiso 1 1 calc R . . . .
C5A C 0.6514(2) 0.76403(12) 0.16580(18) 0.0322(5) Uani 1 1 d . . . . .
H5A H 0.623386 0.746393 0.101817 0.039 Uiso 1 1 calc R . . . .
C6A C 0.7671(2) 0.74438(10) 0.22328(17) 0.0265(5) Uani 1 1 d . . . . .
C7A C 1.0467(2) 0.73264(10) 0.29388(17) 0.0244(4) Uani 1 1 d . . . . .
C8A C 0.9887(3) 0.71185(10) 0.20034(18) 0.0294(5) Uani 1 1 d . . . . .
C9A C 1.0681(3) 0.70177(12) 0.1239(2) 0.0400(6) Uani 1 1 d . . . . .
H9A H 1.031019 0.686087 0.060387 0.048 Uiso 1 1 calc R . . . .
C10A C 1.2039(3) 0.71527(13) 0.1429(2) 0.0445(7) Uani 1 1 d . . . . .
H10A H 1.260317 0.705859 0.092616 0.053 Uiso 1 1 calc R . . . .
C11A C 1.2606(3) 0.74189(11) 0.2321(2) 0.0371(6) Uani 1 1 d . . . . .
H11A H 1.352975 0.752310 0.241534 0.045 Uiso 1 1 calc R . . . .
C12A C 1.1792(2) 0.75281(10) 0.30656(19) 0.0274(5) Uani 1 1 d . . . . .
C13A C 1.0109(2) 0.81401(10) 0.43246(15) 0.0215(4) Uani 1 1 d . . . . .
C14A C 0.9233(2) 0.85871(10) 0.45713(15) 0.0235(4) Uani 1 1 d . . . . .
C15A C 0.9734(3) 0.91214(11) 0.50141(17) 0.0306(5) Uani 1 1 d . . . . .
H15A H 0.915555 0.941939 0.523980 0.037 Uiso 1 1 calc R . . . .
C16A C 1.1121(3) 0.92039(11) 0.51149(18) 0.0332(5) Uani 1 1 d . . . . .
H16A H 1.148272 0.955640 0.545190 0.040 Uiso 1 1 calc R . . . .
C17A C 1.1994(2) 0.87976(11) 0.47482(17) 0.0302(5) Uani 1 1 d . . . . .
H17A H 1.292482 0.888334 0.478211 0.036 Uiso 1 1 calc R . . . .
C18A C 1.1470(2) 0.82621(10) 0.43303(16) 0.0242(4) Uani 1 1 d . . . . .
C1B C 0.8326(2) 0.55558(12) 0.5264(2) 0.0340(5) Uani 1 1 d . . . . .
C2B C 0.7705(3) 0.59734(13) 0.5830(2) 0.0387(6) Uani 1 1 d . . . . .
C3B C 0.6738(3) 0.63905(11) 0.5338(2) 0.0389(6) Uani 1 1 d . . . . .
C4B C 0.5678(3) 0.64596(13) 0.6002(3) 0.0515(8) Uani 1 1 d . . . . .
C5B C 0.4399(4) 0.65262(13) 0.5601(3) 0.0496(8) Uani 1 1 d . . . . .
C6B C 0.4081(3) 0.65270(11) 0.4518(2) 0.0417(6) Uani 1 1 d . . . . .
C7B C 0.5041(3) 0.64491(11) 0.3866(2) 0.0373(6) Uani 1 1 d . . . . .
C8B C 0.6434(3) 0.63800(11) 0.4302(2) 0.0387(6) Uani 1 1 d . . . . .
C9B C 0.4789(3) 0.60659(13) 0.3003(2) 0.0438(7) Uani 1 1 d . . . . .
C10B C 0.3598(3) 0.57623(15) 0.2792(2) 0.0482(7) Uani 1 1 d . . . . .
C11B C 0.2580(3) 0.58376(14) 0.3436(3) 0.0500(8) Uani 1 1 d . . . . .
C12B C 0.2791(3) 0.62111(14) 0.4294(3) 0.0514(9) Uani 1 1 d . . . . .
C13B C 0.2359(3) 0.60248(14) 0.5249(3) 0.0497(8) Uani 1 1 d . . . . .
C14B C 0.1714(2) 0.54789(14) 0.5308(2) 0.0418(7) Uani 1 1 d . . . . .
C15B C 0.1490(2) 0.50733(16) 0.4385(3) 0.0473(7) Uani 1 1 d . . . . .
C16B C 0.1905(3) 0.52552(16) 0.3512(2) 0.0473(7) Uani 1 1 d . . . . .
C17B C 0.2519(3) 0.48177(15) 0.2910(2) 0.0455(7) Uani 1 1 d . . . . .
C18B C 0.2733(3) 0.42202(13) 0.3218(2) 0.0379(6) Uani 1 1 d . . . . .
C19B C 0.3975(3) 0.39356(14) 0.3083(2) 0.0423(7) Uani 1 1 d . . . . .
C20B C 0.4976(3) 0.42408(16) 0.2664(2) 0.0488(8) Uani 1 1 d . . . . .
C21B C 0.4786(3) 0.48415(18) 0.23483(19) 0.0502(8) Uani 1 1 d . . . . .
C22B C 0.3609(4) 0.51420(15) 0.2450(2) 0.0514(8) Uani 1 1 d . . . . .
C23B C 0.2013(2) 0.50851(13) 0.6159(2) 0.0350(6) Uani 1 1 d . . . . .
C24B C 0.1987(2) 0.44586(12) 0.5813(2) 0.0334(5) Uani 1 1 d . . . . .
C25B C 0.2920(3) 0.40516(13) 0.6293(2) 0.0353(6) Uani 1 1 d . . . . .
C26B C 0.3902(3) 0.42554(16) 0.7103(2) 0.0463(7) Uani 1 1 d . . . . .
C27B C 0.3923(3) 0.48345(16) 0.7417(2) 0.0481(7) Uani 1 1 d . . . . .
C28B C 0.2965(3) 0.52529(15) 0.6951(2) 0.0411(6) Uani 1 1 d . . . . .
C29B C 0.3644(3) 0.58455(16) 0.6888(2) 0.0506(8) Uani 1 1 d . . . . .
C30B C 0.3331(3) 0.62106(13) 0.6046(3) 0.0510(8) Uani 1 1 d . . . . .
C7C C -0.042(3) 0.5561(10) 0.1709(12) 0.026(3) Uani 0.286(17) 1 d D U P A -1
H7CA H 0.030243 0.585046 0.189047 0.039 Uiso 0.286(17) 1 calc GR . P A -1
H7CB H -0.042179 0.525444 0.224087 0.039 Uiso 0.286(17) 1 calc GR . P A -1
H7CC H -0.128516 0.577455 0.163522 0.039 Uiso 0.286(17) 1 calc GR . P A -1
C1C C 0.0783(13) 0.5439(5) 0.0144(8) 0.0268(9) Uani 0.286(17) 1 d D U P A -1
H1C H 0.135789 0.576396 0.037462 0.032 Uiso 0.286(17) 1 calc R . P A -1
C2C C -0.0220(13) 0.5253(5) 0.0710(6) 0.0262(9) Uani 0.286(17) 1 d DG U P A -1
C3C C -0.1062(11) 0.4777(4) 0.0373(10) 0.0264(9) Uani 0.286(17) 1 d DG U P A -1
H3C H -0.174756 0.465036 0.076043 0.032 Uiso 0.286(17) 1 calc R . P A -1
C4C C -0.0900(13) 0.4488(4) -0.0530(11) 0.0268(10) Uani 0.286(17) 1 d DG U P A -1
H4C H -0.147492 0.416242 -0.076008 0.032 Uiso 0.286(17) 1 calc R . P A -1
C5C C 0.0103(15) 0.4673(6) -0.1096(7) 0.0267(9) Uani 0.286(17) 1 d DG U P A -1
H5C H 0.021412 0.447524 -0.171325 0.032 Uiso 0.286(17) 1 calc R . P A -1
C6C C 0.0945(14) 0.5149(6) -0.0759(7) 0.0272(9) Uani 0.286(17) 1 d DG U P A -1
H6C H 0.163053 0.527601 -0.114592 0.033 Uiso 0.286(17) 1 calc R . P A -1
C7D C -0.052(4) 0.5440(15) 0.1641(18) 0.030(4) Uani 0.214(17) 1 d D U P A -2
H7DA H 0.023553 0.567459 0.196484 0.045 Uiso 0.214(17) 1 calc GR . P A -2
H7DB H -0.071448 0.510380 0.208278 0.045 Uiso 0.214(17) 1 calc GR . P A -2
H7DC H -0.131378 0.570141 0.152113 0.045 Uiso 0.214(17) 1 calc GR . P A -2
C1D C 0.0890(16) 0.5435(6) 0.0207(11) 0.0268(9) Uani 0.214(17) 1 d D U P A -2
H1D H 0.142561 0.574277 0.054732 0.032 Uiso 0.214(17) 1 calc R . P A -2
C2D C -0.0181(16) 0.5191(7) 0.0644(8) 0.0265(9) Uani 0.214(17) 1 d DG U P A -2
C3D C -0.0965(13) 0.4740(5) 0.0146(13) 0.0262(10) Uani 0.214(17) 1 d DG U P A -2
H3D H -0.169699 0.457410 0.044435 0.031 Uiso 0.214(17) 1 calc R . P A -2
C4D C -0.0679(14) 0.4533(5) -0.0790(14) 0.0266(10) Uani 0.214(17) 1 d DG U P A -2
H4D H -0.121529 0.422494 -0.113073 0.032 Uiso 0.214(17) 1 calc R . P A -2
C5D C 0.0391(17) 0.4776(7) -0.1227(9) 0.0269(9) Uani 0.214(17) 1 d DG U P A -2
H5D H 0.058685 0.463469 -0.186680 0.032 Uiso 0.214(17) 1 calc R . P A -2
C6D C 0.1176(15) 0.5227(7) -0.0729(10) 0.0271(9) Uani 0.214(17) 1 d DG U P A -2
H6D H 0.190732 0.539360 -0.102779 0.033 Uiso 0.214(17) 1 calc R . P A -2

loop_
_atom_site_aniso_label
_atom_site_aniso_U_11
_atom_site_aniso_U_22
_atom_site_aniso_U_33
_atom_site_aniso_U_23
_atom_site_aniso_U_13
_atom_site_aniso_U_12
P1A 0.0211(3) 0.0220(3) 0.0199(3) 0.00175(19) -0.00145(19) -0.00330(19)
O1A 0.0254(8) 0.0377(9) 0.0219(7) -0.0051(6) 0.0052(6) 0.0024(7)
O2A 0.0417(10) 0.0286(9) 0.0305(9) -0.0106(7) -0.0048(7) -0.0029(7)
O3A 0.0199(7) 0.0291(8) 0.0421(9) 0.0034(7) -0.0013(7) 0.0015(6)
O4A 0.0350(9) 0.0334(9) 0.0321(9) 0.0106(7) -0.0033(7) -0.0100(7)
C1A 0.0210(10) 0.0256(10) 0.0195(9) 0.0037(8) -0.0005(7) -0.0043(8)
C2A 0.0210(10) 0.0311(11) 0.0200(9) 0.0028(8) 0.0042(8) -0.0034(8)
C3A 0.0205(10) 0.0372(13) 0.0331(12) 0.0064(10) 0.0051(9) 0.0003(9)
C4A 0.0196(10) 0.0443(14) 0.0335(12) 0.0110(10) -0.0056(9) -0.0072(9)
C5A 0.0308(12) 0.0377(13) 0.0252(11) 0.0024(9) -0.0094(9) -0.0124(10)
C6A 0.0291(11) 0.0249(10) 0.0242(10) -0.0005(8) -0.0019(8) -0.0073(8)
C7A 0.0285(11) 0.0184(9) 0.0265(10) 0.0021(8) 0.0041(8) 0.0034(8)
C8A 0.0388(13) 0.0187(10) 0.0305(11) -0.0022(8) 0.0041(9) 0.0024(9)
C9A 0.0647(18) 0.0248(12) 0.0323(13) -0.0047(10) 0.0127(12) 0.0091(11)
C10A 0.0604(18) 0.0309(13) 0.0476(16) 0.0012(11) 0.0295(14) 0.0144(12)
C11A 0.0350(13) 0.0263(12) 0.0535(16) 0.0097(11) 0.0193(12) 0.0095(10)
C12A 0.0260(11) 0.0202(10) 0.0362(12) 0.0066(9) 0.0049(9) 0.0058(8)
C13A 0.0242(10) 0.0224(10) 0.0167(9) 0.0020(7) -0.0022(7) -0.0033(8)
C14A 0.0281(10) 0.0281(11) 0.0141(9) 0.0003(8) 0.0021(7) -0.0019(8)
C15A 0.0430(13) 0.0277(11) 0.0207(10) -0.0036(8) 0.0024(9) -0.0003(10)
C16A 0.0462(14) 0.0264(11) 0.0244(11) -0.0020(9) -0.0073(10) -0.0096(10)
C17A 0.0294(11) 0.0311(12) 0.0272(11) 0.0046(9) -0.0084(9) -0.0108(9)
C18A 0.0232(10) 0.0246(10) 0.0232(10) 0.0051(8) -0.0034(8) -0.0023(8)
C1B 0.0149(10) 0.0410(14) 0.0453(14) 0.0040(11) 0.0003(9) -0.0105(9)
C2B 0.0320(12) 0.0454(15) 0.0376(13) -0.0070(11) -0.0008(10) -0.0243(11)
C3B 0.0357(13) 0.0245(12) 0.0579(17) -0.0100(11) 0.0118(12) -0.0146(10)
C4B 0.0589(19) 0.0283(13) 0.070(2) -0.0250(13) 0.0192(16) -0.0132(13)
C5B 0.0597(19) 0.0254(13) 0.066(2) -0.0107(13) 0.0169(15) 0.0042(12)
C6B 0.0485(16) 0.0192(11) 0.0587(17) 0.0085(11) 0.0113(13) 0.0114(10)
C7B 0.0379(13) 0.0248(12) 0.0492(15) 0.0148(11) 0.0046(11) -0.0004(10)
C8B 0.0299(12) 0.0244(11) 0.0621(17) 0.0132(11) 0.0069(11) -0.0085(9)
C9B 0.0631(19) 0.0352(14) 0.0318(13) 0.0164(11) 0.0006(12) -0.0034(13)
C10B 0.0545(18) 0.0506(17) 0.0348(14) 0.0168(12) -0.0141(12) 0.0012(14)
C11B 0.0380(15) 0.0379(15) 0.067(2) 0.0173(14) -0.0253(14) 0.0067(12)
C12B 0.0356(14) 0.0406(15) 0.081(2) 0.0286(16) 0.0195(14) 0.0255(12)
C13B 0.0373(15) 0.0402(15) 0.075(2) 0.0055(14) 0.0227(15) 0.0219(12)
C14B 0.0189(11) 0.0512(16) 0.0582(17) 0.0092(13) 0.0164(11) 0.0146(10)
C15B 0.0111(10) 0.0635(19) 0.0651(19) 0.0146(15) -0.0048(11) 0.0014(11)
C16B 0.0268(12) 0.0584(18) 0.0531(17) 0.0053(14) -0.0108(11) 0.0021(12)
C17B 0.0387(14) 0.0551(17) 0.0363(14) -0.0067(12) -0.0226(11) -0.0007(13)
C18B 0.0334(13) 0.0466(15) 0.0314(12) -0.0121(11) -0.0054(10) -0.0141(11)
C19B 0.0405(14) 0.0459(15) 0.0396(14) -0.0294(12) 0.0002(11) -0.0087(12)
C20B 0.0526(17) 0.066(2) 0.0290(13) -0.0269(13) 0.0119(12) -0.0123(15)
C21B 0.0517(17) 0.083(2) 0.0159(11) -0.0081(13) 0.0054(11) -0.0114(16)
C22B 0.081(2) 0.0470(16) 0.0199(11) 0.0072(11) -0.0215(13) -0.0144(15)
C23B 0.0231(11) 0.0433(14) 0.0422(14) -0.0025(11) 0.0185(10) 0.0007(10)
C24B 0.0211(10) 0.0380(13) 0.0440(14) -0.0019(11) 0.0157(10) -0.0094(9)
C25B 0.0316(12) 0.0413(14) 0.0344(12) 0.0096(10) 0.0098(10) -0.0154(10)
C26B 0.0486(16) 0.0625(19) 0.0289(13) 0.0143(13) 0.0090(11) -0.0178(14)
C27B 0.0519(17) 0.068(2) 0.0277(13) 0.0052(13) 0.0170(12) -0.0017(15)
C28B 0.0330(13) 0.0629(18) 0.0311(12) -0.0102(12) 0.0197(10) -0.0004(12)
C29B 0.0385(14) 0.065(2) 0.0518(17) -0.0400(16) 0.0215(13) -0.0042(13)
C30B 0.0585(19) 0.0297(13) 0.072(2) -0.0107(14) 0.0380(17) 0.0112(13)
C7C 0.024(6) 0.024(8) 0.030(5) 0.004(4) 0.004(4) -0.005(5)
C1C 0.0245(16) 0.0231(16) 0.031(2) 0.0028(18) -0.0024(18) -0.0005(13)
C2C 0.0239(16) 0.0225(16) 0.031(2) 0.0033(18) -0.0027(19) 0.0003(13)
C3C 0.0241(16) 0.0226(16) 0.031(2) 0.0029(19) -0.002(2) -0.0003(13)
C4C 0.0246(17) 0.0227(16) 0.032(2) 0.0028(19) -0.002(2) -0.0004(13)
C5C 0.0245(17) 0.0224(17) 0.032(2) 0.0025(19) -0.002(2) -0.0001(13)
C6C 0.0248(17) 0.0234(16) 0.032(2) 0.0027(18) -0.0021(19) -0.0001(13)
C7D 0.025(7) 0.027(10) 0.035(7) 0.009(5) -0.005(6) -0.010(7)
C1D 0.0245(16) 0.0231(16) 0.031(2) 0.0028(18) -0.0023(19) -0.0003(13)
C2D 0.0241(16) 0.0229(16) 0.031(2) 0.0034(18) -0.0026(19) 0.0002(13)
C3D 0.0239(16) 0.0222(16) 0.031(2) 0.0029(19) -0.002(2) -0.0004(13)
C4D 0.0246(17) 0.0223(16) 0.032(2) 0.0029(19) -0.002(2) -0.0005(13)
C5D 0.0247(17) 0.0227(17) 0.032(2) 0.0025(19) -0.002(2) -0.0002(14)
C6D 0.0249(17) 0.0232(16) 0.032(2) 0.0027(18) -0.0022(19) -0.0001(13)

loop_
_atom_type_symbol
_atom_type_description
_atom_type_scat_dispersion_real
_atom_type_scat_dispersion_imag
_atom_type_scat_source
C C 0.0137 0.0067 'International Tables Vol C Tables 4.2.6.8 and 6.1.1.4'
H H 0.0000 0.0000 'International Tables Vol C Tables 4.2.6.8 and 6.1.1.4'
O O 0.0389 0.0250 'International Tables Vol C Tables 4.2.6.8 and 6.1.1.4'
P P 0.2543 0.3332 'International Tables Vol C Tables 4.2.6.8 and 6.1.1.4'

loop_
_geom_angle_atom_site_label_1
_geom_angle_atom_site_label_2
_geom_angle_atom_site_label_3
_geom_angle
_geom_angle_site_symmetry_1
_geom_angle_site_symmetry_3
O4A P1A C1A 120.90(10) . .
O4A P1A C7A 120.00(11) . .
O4A P1A C13A 117.72(10) . .
C7A P1A C1A 98.07(10) . .
C7A P1A C13A 97.62(10) . .
C13A P1A C1A 97.59(10) . .
C14A O1A C2A 118.28(16) . .
C6A O2A C8A 117.78(17) . .
C18A O3A C12A 117.95(17) . .
C2A C1A P1A 119.59(16) . .
C2A C1A C6A 120.3(2) . .
C6A C1A P1A 119.34(18) . .
C1A C2A O1A 120.77(19) . .
C3A C2A O1A 119.0(2) . .
C3A C2A C1A 120.2(2) . .
C2A C3A H3A 121.1 . .
C2A C3A C4A 117.9(2) . .
C4A C3A H3A 121.1 . .
C3A C4A H4A 118.8 . .
C5A C4A C3A 122.5(2) . .
C5A C4A H4A 118.8 . .
C4A C5A H5A 120.6 . .
C6A C5A C4A 118.7(2) . .
C6A C5A H5A 120.6 . .
O2A C6A C1A 121.2(2) . .
C5A C6A O2A 119.2(2) . .
C5A C6A C1A 119.6(2) . .
C8A C7A P1A 119.98(18) . .
C8A C7A C12A 120.5(2) . .
C12A C7A P1A 118.97(18) . .
C7A C8A O2A 120.5(2) . .
C9A C8A O2A 119.7(2) . .
C9A C8A C7A 119.7(2) . .
C8A C9A H9A 121.0 . .
C8A C9A C10A 118.0(3) . .
C10A C9A H9A 121.0 . .
C9A C10A H10A 118.6 . .
C11A C10A C9A 122.9(2) . .
C11A C10A H10A 118.6 . .
C10A C11A H11A 120.9 . .
C12A C11A C10A 118.2(3) . .
C12A C11A H11A 120.9 . .
O3A C12A C7A 121.4(2) . .
C11A C12A O3A 119.0(2) . .
C11A C12A C7A 119.6(2) . .
C14A C13A P1A 119.64(16) . .
C14A C13A C18A 120.7(2) . .
C18A C13A P1A 119.55(17) . .
C13A C14A O1A 120.85(19) . .
C13A C14A C15A 119.9(2) . .
C15A C14A O1A 119.3(2) . .
C14A C15A H15A 121.3 . .
C14A C15A C16A 117.4(2) . .
C16A C15A H15A 121.3 . .
C15A C16A H16A 118.4 . .
C17A C16A C15A 123.2(2) . .
C17A C16A H16A 118.4 . .
C16A C17A H17A 121.0 . .
C16A C17A C18A 118.0(2) . .
C18A C17A H17A 121.0 . .
O3A C18A C13A 120.68(19) . .
C17A C18A O3A 119.7(2) . .
C17A C18A C13A 119.6(2) . .
C2B C1B C15B 120.2(3) . 3_666
C2B C1B C24B 120.0(2) . 3_666
C24B C1B C15B 107.6(3) 3_666 3_666
C1B C2B C3B 120.0(2) . .
C1B C2B C18B 118.7(3) . 3_666
C3B C2B C18B 109.2(3) . 3_666
C2B C3B C4B 106.9(3) . .
C8B C3B C2B 120.3(3) . .
C8B C3B C4B 120.9(3) . .
C3B C4B C19B 108.2(3) . 3_666
C5B C4B C3B 120.0(3) . .
C5B C4B C19B 120.4(3) . 3_666
C4B C5B C6B 119.3(3) . .
C4B C5B C30B 120.1(3) . .
C6B C5B C30B 108.6(3) . .
C5B C6B C12B 106.8(3) . .
C7B C6B C5B 122.6(3) . .
C7B C6B C12B 118.5(3) . .
C6B C7B C8B 118.0(3) . .
C6B C7B C9B 120.6(3) . .
C9B C7B C8B 109.3(3) . .
C3B C8B C7B 119.1(3) . .
C3B C8B C25B 120.0(2) . 3_666
C25B C8B C7B 108.8(3) 3_666 .
C7B C9B C26B 106.3(3) . 3_666
C10B C9B C7B 121.6(3) . .
C10B C9B C26B 119.8(3) . 3_666
C9B C10B C11B 119.4(3) . .
C9B C10B C22B 119.3(3) . .
C11B C10B C22B 109.5(3) . .
C10B C11B C16B 108.1(3) . .
C12B C11B C10B 120.7(3) . .
C12B C11B C16B 119.1(3) . .
C11B C12B C6B 119.2(3) . .
C11B C12B C13B 121.0(3) . .
C13B C12B C6B 107.6(3) . .
C14B C13B C12B 119.3(3) . .
C14B C13B C30B 120.0(3) . .
C30B C13B C12B 109.0(3) . .
C13B C14B C15B 119.9(3) . .
C13B C14B C23B 121.4(3) . .
C23B C14B C15B 106.3(3) . .
C1B C15B C14B 107.4(3) 3_666 .
C16B C15B C1B 121.2(3) . 3_666
C16B C15B C14B 119.6(3) . .
C15B C16B C11B 121.1(3) . .
C15B C16B C17B 118.6(3) . .
C17B C16B C11B 108.6(3) . .
C16B C17B C22B 106.7(3) . .
C18B C17B C16B 122.2(3) . .
C18B C17B C22B 118.6(3) . .
C17B C18B C2B 119.0(3) . 3_666
C17B C18B C19B 119.2(3) . .
C19B C18B C2B 109.8(3) . 3_666
C18B C19B C4B 106.0(3) . 3_666
C20B C19B C4B 120.0(3) . 3_666
C20B C19B C18B 121.6(3) . .
C19B C20B C21B 120.3(3) . .
C19B C20B C29B 118.2(3) . 3_666
C21B C20B C29B 109.7(3) . 3_666
C20B C21B C27B 108.1(3) . 3_666
C22B C21B C20B 121.1(3) . .
C22B C21B C27B 119.1(3) . 3_666
C10B C22B C17B 106.9(3) . .
C21B C22B C10B 121.8(3) . .
C21B C22B C17B 119.1(3) . .
C14B C23B C24B 109.4(2) . .
C28B C23B C14B 120.1(3) . .
C28B C23B C24B 118.6(3) . .
C1B C24B C23B 109.3(2) 3_666 .
C25B C24B C1B 120.0(2) . 3_666
C25B C24B C23B 118.7(2) . .
C8B C25B C26B 107.7(3) 3_666 .
C24B C25B C8B 119.6(2) . 3_666
C24B C25B C26B 120.2(3) . .
C25B C26B C9B 107.9(3) . 3_666
C27B C26B C9B 119.5(3) . 3_666
C27B C26B C25B 120.8(3) . .
C26B C27B C21B 120.4(3) . 3_666
C26B C27B C28B 119.8(3) . .
C28B C27B C21B 108.0(3) . 3_666
C23B C28B C27B 121.9(3) . .
C23B C28B C29B 118.2(3) . .
C27B C28B C29B 107.8(3) . .
C20B C29B C28B 106.5(3) 3_666 .
C30B C29B C20B 121.5(3) . 3_666
C30B C29B C28B 119.7(3) . .
C13B C30B C5B 108.0(3) . .
C29B C30B C5B 119.8(3) . .
C29B C30B C13B 120.6(3) . .
H7CA C7C H7CB 109.5 . .
H7CA C7C H7CC 109.5 . .
H7CB C7C H7CC 109.5 . .
C2C C7C H7CA 109.5 . .
C2C C7C H7CB 109.5 . .
C2C C7C H7CC 109.5 . .
C2C C1C H1C 120.0 . .
C2C C1C C6C 120.0 . .
C6C C1C H1C 120.0 . .
C1C C2C C7C 121.4(8) . .
C1C C2C C3C 120.0 . .
C3C C2C C7C 118.6(8) . .
C2C C3C H3C 120.0 . .
C4C C3C C2C 120.0 . .
C4C C3C H3C 120.0 . .
C3C C4C H4C 120.0 . .
C3C C4C C5C 120.0 . .
C5C C4C H4C 120.0 . .
C4C C5C H5C 120.0 . .
C4C C5C C6C 120.0 . .
C6C C5C H5C 120.0 . .
C1C C6C H6C 120.0 . .
C5C C6C C1C 120.0 . .
C5C C6C H6C 120.0 . .
H7DA C7D H7DB 109.5 . .
H7DA C7D H7DC 109.5 . .
H7DB C7D H7DC 109.5 . .
C2D C7D H7DA 109.5 . .
C2D C7D H7DB 109.5 . .
C2D C7D H7DC 109.5 . .
C2D C1D H1D 120.0 . .
C2D C1D C6D 120.0 . .
C6D C1D H1D 120.0 . .
C1D C2D C7D 119.6(11) . .
C3D C2D C7D 120.3(11) . .
C3D C2D C1D 120.0 . .
C2D C3D H3D 120.0 . .
C2D C3D C4D 120.0 . .
C4D C3D H3D 120.0 . .
C3D C4D H4D 120.0 . .
C5D C4D C3D 120.0 . .
C5D C4D H4D 120.0 . .
C4D C5D H5D 120.0 . .
C4D C5D C6D 120.0 . .
C6D C5D H5D 120.0 . .
C1D C6D H6D 120.0 . .
C5D C6D C1D 120.0 . .
C5D C6D H6D 120.0 . .

loop_
_geom_bond_atom_site_label_1
_geom_bond_atom_site_label_2
_geom_bond_distance
_geom_bond_site_symmetry_2
P1A O4A 1.4658(17) .
P1A C1A 1.752(2) .
P1A C7A 1.747(2) .
P1A C13A 1.752(2) .
O1A C2A 1.400(3) .
O1A C14A 1.396(3) .
O2A C6A 1.392(3) .
O2A C8A 1.402(3) .
O3A C12A 1.396(3) .
O3A C18A 1.391(3) .
C1A C2A 1.394(3) .
C1A C6A 1.394(3) .
C2A C3A 1.389(3) .
C3A H3A 0.9500 .
C3A C4A 1.393(4) .
C4A H4A 0.9500 .
C4A C5A 1.389(4) .
C5A H5A 0.9500 .
C5A C6A 1.385(3) .
C7A C8A 1.392(3) .
C7A C12A 1.395(3) .
C8A C9A 1.384(4) .
C9A H9A 0.9500 .
C9A C10A 1.390(5) .
C10A H10A 0.9500 .
C10A C11A 1.387(4) .
C11A H11A 0.9500 .
C11A C12A 1.379(3) .
C13A C14A 1.387(3) .
C13A C18A 1.394(3) .
C14A C15A 1.388(3) .
C15A H15A 0.9500 .
C15A C16A 1.396(4) .
C16A H16A 0.9500 .
C16A C17A 1.384(4) .
C17A H17A 0.9500 .
C17A C18A 1.385(3) .
C1B C2B 1.386(4) .
C1B C15B 1.471(4) 3_666
C1B C24B 1.434(4) 3_666
C2B C3B 1.440(4) .
C2B C18B 1.454(4) 3_666
C3B C4B 1.469(4) .
C3B C8B 1.380(4) .
C4B C5B 1.340(5) .
C4B C19B 1.508(5) 3_666
C5B C6B 1.442(5) .
C5B C30B 1.463(5) .
C6B C7B 1.382(4) .
C6B C12B 1.472(5) .
C7B C8B 1.459(4) .
C7B C9B 1.427(4) .
C8B C25B 1.443(4) 3_666
C9B C10B 1.372(4) .
C9B C26B 1.515(5) 3_666
C10B C11B 1.420(5) .
C10B C22B 1.445(5) .
C11B C12B 1.406(5) .
C11B C16B 1.464(4) .
C12B C13B 1.452(5) .
C13B C14B 1.376(4) .
C13B C30B 1.417(5) .
C14B C15B 1.518(5) .
C14B C23B 1.434(4) .
C15B C16B 1.342(5) .
C16B C17B 1.440(5) .
C17B C18B 1.392(4) .
C17B C22B 1.499(5) .
C18B C19B 1.428(4) .
C19B C20B 1.382(4) .
C20B C21B 1.398(5) .
C20B C29B 1.456(5) 3_666
C21B C22B 1.377(5) .
C21B C27B 1.482(5) 3_666
C23B C24B 1.458(4) .
C23B C28B 1.390(4) .
C24B C25B 1.398(4) .
C25B C26B 1.448(4) .
C26B C27B 1.345(5) .
C27B C28B 1.424(5) .
C28B C29B 1.483(5) .
C29B C30B 1.389(5) .
C7C H7CA 0.9800 .
C7C H7CB 0.9800 .
C7C H7CC 0.9800 .
C7C C2C 1.530(2) .
C1C H1C 0.9500 .
C1C C2C 1.3900 .
C1C C6C 1.3900 .
C2C C3C 1.3900 .
C3C H3C 0.9500 .
C3C C4C 1.3900 .
C4C H4C 0.9500 .
C4C C5C 1.3900 .
C5C H5C 0.9500 .
C5C C6C 1.3900 .
C6C H6C 0.9500 .
C7D H7DA 0.9800 .
C7D H7DB 0.9800 .
C7D H7DC 0.9800 .
C7D C2D 1.515(13) .
C1D H1D 0.9500 .
C1D C2D 1.3900 .
C1D C6D 1.3900 .
C2D C3D 1.3900 .
C3D H3D 0.9500 .
C3D C4D 1.3900 .
C4D H4D 0.9500 .
C4D C5D 1.3900 .
C5D H5D 0.9500 .
C5D C6D 1.3900 .
C6D H6D 0.9500 .

loop_
_geom_torsion_atom_site_label_1
_geom_torsion_atom_site_label_2
_geom_torsion_atom_site_label_3
_geom_torsion_atom_site_label_4
_geom_torsion
_geom_torsion_site_symmetry_1
_geom_torsion_site_symmetry_2
_geom_torsion_site_symmetry_3
_geom_torsion_site_symmetry_4
P1A C1A C2A O1A 3.1(3) . . . .
P1A C1A C2A C3A -179.27(17) . . . .
P1A C1A C6A O2A -3.4(3) . . . .
P1A C1A C6A C5A 179.65(17) . . . .
P1A C7A C8A O2A 4.3(3) . . . .
P1A C7A C8A C9A -177.84(18) . . . .
P1A C7A C12A O3A -5.0(3) . . . .
P1A C7A C12A C11A 176.37(17) . . . .
P1A C13A C14A O1A -8.4(3) . . . .
P1A C13A C14A C15A 171.71(17) . . . .
P1A C13A C18A O3A 6.5(3) . . . .
P1A C13A C18A C17A -173.23(17) . . . .
O1A C2A C3A C4A 173.2(2) . . . .
O1A C14A C15A C16A -174.7(2) . . . .
O2A C8A C9A C10A 175.4(2) . . . .
O4A P1A C1A C2A 93.1(2) . . . .
O4A P1A C1A C6A -97.0(2) . . . .
O4A P1A C7A C8A 97.1(2) . . . .
O4A P1A C7A C12A -91.18(19) . . . .
O4A P1A C13A C14A -92.54(19) . . . .
O4A P1A C13A C18A 91.72(19) . . . .
C1A P1A C7A C8A -35.8(2) . . . .
C1A P1A C7A C12A 135.92(18) . . . .
C1A P1A C13A C14A 38.41(18) . . . .
C1A P1A C13A C18A -137.33(17) . . . .
C1A C2A C3A C4A -4.5(3) . . . .
C2A O1A C14A C13A -34.9(3) . . . .
C2A O1A C14A C15A 145.0(2) . . . .
C2A C1A C6A O2A 166.4(2) . . . .
C2A C1A C6A C5A -10.6(3) . . . .
C2A C3A C4A C5A -2.3(4) . . . .
C3A C4A C5A C6A 2.7(4) . . . .
C4A C5A C6A O2A -173.2(2) . . . .
C4A C5A C6A C1A 3.8(3) . . . .
C6A O2A C8A C7A 37.8(3) . . . .
C6A O2A C8A C9A -140.0(2) . . . .
C6A C1A C2A O1A -166.7(2) . . . .
C6A C1A C2A C3A 11.0(3) . . . .
C7A P1A C1A C2A -134.52(18) . . . .
C7A P1A C1A C6A 35.3(2) . . . .
C7A P1A C13A C14A 137.66(17) . . . .
C7A P1A C13A C18A -38.08(19) . . . .
C7A C8A C9A C10A -2.5(4) . . . .
C8A O2A C6A C1A -38.3(3) . . . .
C8A O2A C6A C5A 138.7(2) . . . .
C8A C7A C12A O3A 166.7(2) . . . .
C8A C7A C12A C11A -11.9(3) . . . .
C8A C9A C10A C11A -4.3(4) . . . .
C9A C10A C11A C12A 3.0(4) . . . .
C10A C11A C12A O3A -173.5(2) . . . .
C10A C11A C12A C7A 5.1(3) . . . .
C12A O3A C18A C13A 36.2(3) . . . .
C12A O3A C18A C17A -144.1(2) . . . .
C12A C7A C8A O2A -167.3(2) . . . .
C12A C7A C8A C9A 10.6(3) . . . .
C13A P1A C1A C2A -35.66(19) . . . .
C13A P1A C1A C6A 134.16(18) . . . .
C13A P1A C7A C8A -134.65(19) . . . .
C13A P1A C7A C12A 37.08(19) . . . .
C13A C14A C15A C16A 5.2(3) . . . .
C14A O1A C2A C1A 37.8(3) . . . .
C14A O1A C2A C3A -139.9(2) . . . .
C14A C13A C18A O3A -169.14(19) . . . .
C14A C13A C18A C17A 11.1(3) . . . .
C14A C15A C16A C17A 3.6(4) . . . .
C15A C16A C17A C18A -5.1(4) . . . .
C16A C17A C18A O3A 177.9(2) . . . .
C16A C17A C18A C13A -2.3(3) . . . .
C18A O3A C12A C7A -37.2(3) . . . .
C18A O3A C12A C11A 141.4(2) . . . .
C18A C13A C14A O1A 167.33(19) . . . .
C18A C13A C14A C15A -12.6(3) . . . .
C1B C2B C3B C4B 142.4(2) . . . .
C1B C2B C3B C8B -0.5(4) . . . .
C1B C15B C16B C11B -137.9(3) 3_666 . . .
C1B C15B C16B C17B 1.1(4) 3_666 . . .
C1B C24B C25B C8B 0.3(3) 3_666 . . 3_666
C1B C24B C25B C26B 137.7(2) 3_666 . . .
C2B C3B C4B C5B -144.0(3) . . . .
C2B C3B C4B C19B -0.5(3) . . . 3_666
C2B C3B C8B C7B 138.8(2) . . . .
C2B C3B C8B C25B 0.3(4) . . . 3_666
C2B C18B C19B C4B 0.3(3) 3_666 . . 3_666
C2B C18B C19B C20B -141.5(3) 3_666 . . .
C3B C4B C5B C6B 0.2(4) . . . .
C3B C4B C5B C30B 138.5(3) . . . .
C4B C3B C8B C7B 1.0(4) . . . .
C4B C3B C8B C25B -137.4(3) . . . 3_666
C4B C5B C6B C7B 1.4(4) . . . .
C4B C5B C6B C12B 143.1(3) . . . .
C4B C5B C30B C13B -142.9(3) . . . .
C4B C5B C30B C29B 0.5(4) . . . .
C4B C19B C20B C21B -137.5(3) 3_666 . . .
C4B C19B C20B C29B 1.8(4) 3_666 . . 3_666
C5B C6B C7B C8B -1.7(4) . . . .
C5B C6B C7B C9B 136.9(3) . . . .
C5B C6B C12B C11B -143.0(3) . . . .
C5B C6B C12B C13B -0.1(3) . . . .
C6B C5B C30B C13B -0.6(3) . . . .
C6B C5B C30B C29B 142.8(3) . . . .
C6B C7B C8B C3B 0.5(4) . . . .
C6B C7B C8B C25B 143.1(2) . . . 3_666
C6B C7B C9B C10B -0.2(4) . . . .
C6B C7B C9B C26B -142.1(2) . . . 3_666
C6B C12B C13B C14B -143.2(3) . . . .
C6B C12B C13B C30B -0.2(3) . . . .
C7B C6B C12B C11B 0.6(4) . . . .
C7B C6B C12B C13B 143.5(3) . . . .
C7B C9B C10B C11B 1.1(4) . . . .
C7B C9B C10B C22B -138.2(3) . . . .
C8B C3B C4B C5B -1.4(4) . . . .
C8B C3B C4B C19B 142.1(3) . . . 3_666
C8B C7B C9B C10B 141.6(3) . . . .
C8B C7B C9B C26B -0.3(3) . . . 3_666
C8B C25B C26B C9B 0.1(3) 3_666 . . 3_666
C8B C25B C26B C27B 142.8(3) 3_666 . . .
C9B C7B C8B C3B -142.5(2) . . . .
C9B C7B C8B C25B 0.2(3) . . . 3_666
C9B C10B C11B C12B -1.1(4) . . . .
C9B C10B C11B C16B -143.2(3) . . . .
C9B C10B C22B C17B 143.3(3) . . . .
C9B C10B C22B C21B 1.3(4) . . . .
C9B C26B C27B C21B 0.3(4) 3_666 . . 3_666
C9B C26B C27B C28B 138.8(3) 3_666 . . .
C10B C11B C12B C6B 0.3(4) . . . .
C10B C11B C12B C13B -137.6(3) . . . .
C10B C11B C16B C15B 142.6(3) . . . .
C10B C11B C16B C17B 0.1(3) . . . .
C11B C10B C22B C17B 0.4(3) . . . .
C11B C10B C22B C21B -141.6(3) . . . .
C11B C12B C13B C14B -1.1(4) . . . .
C11B C12B C13B C30B 141.8(3) . . . .
C11B C16B C17B C18B 141.5(3) . . . .
C11B C16B C17B C22B 0.1(3) . . . .
C12B C6B C7B C8B -139.3(3) . . . .
C12B C6B C7B C9B -0.6(4) . . . .
C12B C11B C16B C15B -0.2(4) . . . .
C12B C11B C16B C17B -142.7(3) . . . .
C12B C13B C14B C15B 1.4(4) . . . .
C12B C13B C14B C23B 138.2(3) . . . .
C12B C13B C30B C5B 0.5(3) . . . .
C12B C13B C30B C29B -142.5(3) . . . .
C13B C14B C15B C1B 142.3(2) . . . 3_666
C13B C14B C15B C16B -1.0(4) . . . .
C13B C14B C23B C24B -141.7(2) . . . .
C13B C14B C23B C28B 0.4(4) . . . .
C14B C13B C30B C5B 143.2(3) . . . .
C14B C13B C30B C29B 0.2(4) . . . .
C14B C15B C16B C11B 0.4(4) . . . .
C14B C15B C16B C17B 139.3(3) . . . .
C14B C23B C24B C1B 0.1(3) . . . 3_666
C14B C23B C24B C25B 142.9(2) . . . .
C14B C23B C28B C27B -137.6(3) . . . .
C14B C23B C28B C29B 0.3(3) . . . .
C15B C1B C2B C3B -137.4(2) 3_666 . . .
C15B C1B C2B C18B 1.2(3) 3_666 . . 3_666
C15B C14B C23B C24B 0.1(3) . . . .
C15B C14B C23B C28B 142.2(2) . . . .
C15B C16B C17B C18B -2.1(4) . . . .
C15B C16B C17B C22B -143.5(3) . . . .
C16B C11B C12B C6B 138.3(3) . . . .
C16B C11B C12B C13B 0.5(4) . . . .
C16B C17B C18B C2B 1.5(4) . . . 3_666
C16B C17B C18B C19B -137.4(3) . . . .
C16B C17B C22B C10B -0.3(3) . . . .
C16B C17B C22B C21B 142.9(3) . . . .
C17B C18B C19B C4B 142.6(2) . . . 3_666
C17B C18B C19B C20B 0.8(4) . . . .
C18B C2B C3B C4B 0.3(3) 3_666 . . .
C18B C2B C3B C8B -142.6(2) 3_666 . . .
C18B C17B C22B C10B -143.3(3) . . . .
C18B C17B C22B C21B -0.1(4) . . . .
C18B C19B C20B C21B -0.7(4) . . . .
C18B C19B C20B C29B 138.5(3) . . . 3_666
C19B C4B C5B C6B -138.9(3) 3_666 . . .
C19B C4B C5B C30B -0.6(4) 3_666 . . .
C19B C20B C21B C22B 0.2(4) . . . .
C19B C20B C21B C27B 142.8(3) . . . 3_666
C20B C21B C22B C10B 137.8(3) . . . .
C20B C21B C22B C17B 0.2(4) . . . .
C20B C29B C30B C5B -1.0(4) 3_666 . . .
C20B C29B C30B C13B 137.7(3) 3_666 . . .
C21B C27B C28B C23B 141.7(3) 3_666 . . .
C21B C27B C28B C29B 0.0(3) 3_666 . . .
C22B C10B C11B C12B 141.8(3) . . . .
C22B C10B C11B C16B -0.3(3) . . . .
C22B C17B C18B C2B 138.5(3) . . . 3_666
C22B C17B C18B C19B -0.3(4) . . . .
C23B C14B C15B C1B -0.2(3) . . . 3_666
C23B C14B C15B C16B -143.6(3) . . . .
C23B C24B C25B C8B -138.6(2) . . . 3_666
C23B C24B C25B C26B -1.1(3) . . . .
C23B C28B C29B C20B -143.6(2) . . . 3_666
C23B C28B C29B C30B -0.8(4) . . . .
C24B C1B C2B C3B 0.4(3) 3_666 . . .
C24B C1B C2B C18B 138.9(2) 3_666 . . 3_666
C24B C23B C28B C27B 1.2(4) . . . .
C24B C23B C28B C29B 139.1(2) . . . .
C24B C25B C26B C9B -141.8(2) . . . 3_666
C24B C25B C26B C27B 0.9(4) . . . .
C25B C26B C27B C21B -138.2(3) . . . 3_666
C25B C26B C27B C28B 0.4(4) . . . .
C26B C9B C10B C11B 138.0(3) 3_666 . . .
C26B C9B C10B C22B -1.2(4) 3_666 . . .
C26B C27B C28B C23B -1.4(4) . . . .
C26B C27B C28B C29B -143.1(3) . . . .
C27B C21B C22B C10B -0.8(4) 3_666 . . .
C27B C21B C22B C17B -138.4(3) 3_666 . . .
C27B C28B C29B C20B -0.3(3) . . . 3_666
C27B C28B C29B C30B 142.5(3) . . . .
C28B C23B C24B C1B -142.7(2) . . . 3_666
C28B C23B C24B C25B 0.1(3) . . . .
C28B C29B C30B C5B -138.2(3) . . . .
C28B C29B C30B C13B 0.5(4) . . . .
C29B C20B C21B C22B -142.1(3) 3_666 . . .
C29B C20B C21B C27B 0.5(3) 3_666 . . 3_666
C30B C5B C6B C7B -141.3(3) . . . .
C30B C5B C6B C12B 0.4(3) . . . .
C30B C13B C14B C15B -137.5(3) . . . .
C30B C13B C14B C23B -0.7(4) . . . .
C7C C2C C3C C4C -179.8(15) . . . .
C1C C2C C3C C4C 0.0 . . . .
C2C C1C C6C C5C 0.0 . . . .
C2C C3C C4C C5C 0.0 . . . .
C3C C4C C5C C6C 0.0 . . . .
C4C C5C C6C C1C 0.0 . . . .
C6C C1C C2C C7C 179.8(16) . . . .
C6C C1C C2C C3C 0.0 . . . .
C7D C2D C3D C4D 177(2) . . . .
C1D C2D C3D C4D 0.0 . . . .
C2D C1D C6D C5D 0.0 . . . .
C2D C3D C4D C5D 0.0 . . . .
C3D C4D C5D C6D 0.0 . . . .
C4D C5D C6D C1D 0.0 . . . .
C6D C1D C2D C7D -177(2) . . . .
C6D C1D C2D C3D 0.0 . . . .

_cod_database_fobs_code 4517250
